data_7124622
loop_
_publ_author_name
'Camp, Cl\'ement'
'Grant, Lauren N.'
'Bergman, Robert G.'
'Arnold, John'

_publ_section_title
;
 Photo-activation of d(0) niobium imido azides: en route to nitrido
 complexes.
;
_journal_issue 32
_journal_name_full 'Chemical communications (Cambridge, England)'
_journal_page_first 5538
_journal_page_last 5541
_journal_paper_doi 10.1039/c6cc02081j
_journal_volume 52
_journal_year 2016
_chemical_formula_sum 'C38 H49 N3 Nb'
_chemical_formula_weight 640.71
_space_group_crystal_system orthorhombic
_space_group_IT_number 58
_space_group_name_Hall '-P 2 2n'
_space_group_name_H-M_alt 'P n n m'
_atom_sites_solution_hydrogens geom
_audit_creation_method SHELXL-2014/7
_audit_update_record
;
2016-03-08 deposited with the CCDC.
2016-03-23 downloaded from the CCDC.
;
_cell_angle_alpha 90
_cell_angle_beta 90
_cell_angle_gamma 90
_cell_formula_units_Z 4
_cell_length_a 12.4801(5)
_cell_length_b 13.7720(5)
_cell_length_c 19.2824(8)
_cell_measurement_reflns_used 9894
_cell_measurement_temperature 100(2)
_cell_measurement_theta_max 25.38
_cell_measurement_theta_min 2.44
_cell_volume 3314.2(2)
_computing_cell_refinement 'Bruker SAINT'
_computing_data_collection 'Bruker APEX2'
_computing_data_reduction 'Bruker SAINT'
_computing_molecular_graphics 'Bruker SHELXTL'
_computing_publication_material 'Bruker SHELXTL'
_computing_structure_refinement 'SHELXL-2014/7 (Sheldrick, 2014)'
_computing_structure_solution SIR-92
_diffrn_ambient_temperature 100(2)
_diffrn_detector_area_resol_mean 8.366
_diffrn_measured_fraction_theta_full 1.000
_diffrn_measured_fraction_theta_max 0.999
_diffrn_measurement_device_type 'Bruker APEX-II CCD'
_diffrn_measurement_method 'phi and omega scans'
_diffrn_radiation_type MoK\a
_diffrn_radiation_wavelength 0.71073
_diffrn_reflns_av_R_equivalents 0.1267
_diffrn_reflns_av_unetI/netI 0.0315
_diffrn_reflns_Laue_measured_fraction_full 1.000
_diffrn_reflns_Laue_measured_fraction_max 0.999
_diffrn_reflns_limit_h_max 15
_diffrn_reflns_limit_h_min -15
_diffrn_reflns_limit_k_max 16
_diffrn_reflns_limit_k_min -15
_diffrn_reflns_limit_l_max 23
_diffrn_reflns_limit_l_min -23
_diffrn_reflns_number 56485
_diffrn_reflns_point_group_measured_fraction_full 1.000
_diffrn_reflns_point_group_measured_fraction_max 0.999
_diffrn_reflns_theta_full 25.000
_diffrn_reflns_theta_max 25.400
_diffrn_reflns_theta_min 1.817
_exptl_absorpt_coefficient_mu 0.393
_exptl_absorpt_correction_T_max 0.7452
_exptl_absorpt_correction_T_min 0.7067
_exptl_absorpt_correction_type multi-scan
_exptl_absorpt_process_details SADABS
_exptl_crystal_colour green
_exptl_crystal_density_diffrn 1.284
_exptl_crystal_description block
_exptl_crystal_F_000 1356
_exptl_crystal_size_max 0.600
_exptl_crystal_size_mid 0.600
_exptl_crystal_size_min 0.400
_refine_diff_density_max 0.831
_refine_diff_density_min -1.023
_refine_diff_density_rms 0.097
_refine_ls_extinction_method none
_refine_ls_goodness_of_fit_ref 1.097
_refine_ls_hydrogen_treatment constr
_refine_ls_matrix_type full
_refine_ls_number_parameters 203
_refine_ls_number_reflns 3160
_refine_ls_number_restraints 0
_refine_ls_restrained_S_all 1.097
_refine_ls_R_factor_all 0.0426
_refine_ls_R_factor_gt 0.0406
_refine_ls_shift/su_max 0.000
_refine_ls_shift/su_mean 0.000
_refine_ls_structure_factor_coef Fsqd
_refine_ls_weighting_details 'w=1/[\s^2^(Fo^2^)+(0.0335P)^2^+6.8797P] where P=(Fo^2^+2Fc^2^)/3'
_refine_ls_weighting_scheme calc
_refine_ls_wR_factor_gt 0.0969
_refine_ls_wR_factor_ref 0.0988
_reflns_Friedel_coverage 0.000
_reflns_number_gt 2980
_reflns_number_total 3160
_reflns_threshold_expression 'I > 2\s(I)'
_cod_data_source_file c6cc02081j2.cif
_cod_data_source_block shelx
_cod_database_code 7124622
_shelx_shelxl_version_number 2014/7
_shelx_space_group_comment
;
The symmetry employed for this shelxl refinement is uniquely defined
by the following loop, which should always be used as a source of
symmetry information in preference to the above space-group names.
They are only intended as comments.
;
_shelx_estimated_absorpt_t_min 0.798
_shelx_estimated_absorpt_t_max 0.859

loop_
_space_group_symop_operation_xyz
'x, y, z'
'-x, -y, z'
'x+1/2, -y+1/2, -z+1/2'
'-x+1/2, y+1/2, -z+1/2'
'-x, -y, -z'
'x, y, -z'
'-x-1/2, y-1/2, z-1/2'
'x-1/2, -y-1/2, z-1/2'

loop_
_atom_site_label
_atom_site_type_symbol
_atom_site_fract_x
_atom_site_fract_y
_atom_site_fract_z
_atom_site_U_iso_or_equiv
_atom_site_adp_type
_atom_site_occupancy
_atom_site_site_symmetry_order
_atom_site_calc_flag
_atom_site_refinement_flags_posn
_atom_site_refinement_flags_adp
_atom_site_refinement_flags_occupancy
C1 C 0.2852(3) 0.5801(3) 0.0000 0.0226(8) Uani 1 2 d S T P
C2 C 0.3056(4) 0.6769(4) 0.0000 0.084(3) Uani 1 2 d S T P
H2 H 0.3780 0.6980 0.0000 0.101 Uiso 1 2 calc R U P
C3 C 0.2246(4) 0.7467(4) 0.0000 0.111(4) Uani 1 2 d S T P
H3 H 0.2432 0.8136 0.0000 0.133 Uiso 1 2 calc R U P
C4 C 0.1204(3) 0.7210(3) 0.0000 0.0412(11) Uani 1 2 d S T P
H4 H 0.0653 0.7686 0.0000 0.049 Uiso 1 2 calc R U P
C5 C 0.0969(3) 0.6245(4) 0.0000 0.0515(14) Uani 1 2 d S T P
H5 H 0.0242 0.6038 0.0000 0.062 Uiso 1 2 calc R U P
C6 C 0.1781(4) 0.5563(3) 0.0000 0.0543(15) Uani 1 2 d S T P
H6 H 0.1591 0.4895 0.0000 0.065 Uiso 1 2 calc R U P
C7 C 0.3610(2) 0.35066(19) 0.14605(13) 0.0238(5) Uani 1 1 d . . .
C8 C 0.4264(3) 0.2711(2) 0.16247(15) 0.0345(7) Uani 1 1 d . . .
C9 C 0.4515(3) 0.2550(2) 0.23196(16) 0.0427(8) Uani 1 1 d . . .
H9 H 0.4945 0.2007 0.2441 0.051 Uiso 1 1 calc R U .
C10 C 0.4153(3) 0.3158(3) 0.28305(16) 0.0442(8) Uani 1 1 d . . .
H10 H 0.4305 0.3019 0.3303 0.053 Uiso 1 1 calc R U .
C11 C 0.3572(2) 0.3968(3) 0.26570(15) 0.0379(7) Uani 1 1 d . . .
H11 H 0.3354 0.4403 0.3013 0.045 Uiso 1 1 calc R U .
C12 C 0.3295(2) 0.4169(2) 0.19713(14) 0.0272(6) Uani 1 1 d . . .
C13 C 0.4660(4) 0.2023(2) 0.10706(17) 0.0593(12) Uani 1 1 d . . .
H13 H 0.4706 0.2398 0.0628 0.071 Uiso 1 1 calc R U .
C14 C 0.3902(5) 0.1171(3) 0.0945(3) 0.105(2) Uani 1 1 d . . .
H14A H 0.4198 0.0751 0.0582 0.158 Uiso 1 1 calc R U .
H14B H 0.3820 0.0798 0.1375 0.158 Uiso 1 1 calc R U .
H14C H 0.3201 0.1417 0.0798 0.158 Uiso 1 1 calc R U .
C15 C 0.5770(5) 0.1625(4) 0.1223(2) 0.0914(19) Uani 1 1 d . . .
H15A H 0.5987 0.1185 0.0849 0.137 Uiso 1 1 calc R U .
H15B H 0.6281 0.2164 0.1254 0.137 Uiso 1 1 calc R U .
H15C H 0.5758 0.1271 0.1663 0.137 Uiso 1 1 calc R U .
C16 C 0.2655(2) 0.5072(2) 0.18069(15) 0.0344(7) Uani 1 1 d . . .
H16 H 0.2670 0.5150 0.1291 0.041 Uiso 1 1 calc R U .
C17 C 0.1495(3) 0.5004(4) 0.2013(3) 0.0832(16) Uani 1 1 d . . .
H17A H 0.1181 0.4413 0.1815 0.125 Uiso 1 1 calc R U .
H17B H 0.1439 0.4981 0.2520 0.125 Uiso 1 1 calc R U .
H17C H 0.1108 0.5573 0.1838 0.125 Uiso 1 1 calc R U .
C18 C 0.3145(3) 0.5973(3) 0.2107(3) 0.0849(17) Uani 1 1 d . . .
H18A H 0.3900 0.6012 0.1970 0.127 Uiso 1 1 calc R U .
H18B H 0.2762 0.6545 0.1932 0.127 Uiso 1 1 calc R U .
H18C H 0.3093 0.5953 0.2614 0.127 Uiso 1 1 calc R U .
C30 C 0.4052(3) 0.5018(3) 0.46400(19) 0.0494(9) Uani 1 1 d . . .
H19 H 0.3394 0.5030 0.4392 0.059 Uiso 1 1 calc R U .
C19 C 0.1850(3) 0.2945(3) 0.0000 0.0266(8) Uani 1 2 d S T P
H20 H 0.1139 0.2700 0.0000 0.032 Uiso 1 2 calc R U P
C20 C 0.2297(2) 0.30999(18) 0.06478(14) 0.0260(6) Uani 1 1 d . . .
C21 C 0.1672(3) 0.2653(3) 0.12397(18) 0.0597(12) Uani 1 1 d . . .
H22A H 0.1035 0.2325 0.1056 0.090 Uiso 1 1 calc R U .
H22B H 0.2124 0.2181 0.1483 0.090 Uiso 1 1 calc R U .
H22C H 0.1452 0.3164 0.1563 0.090 Uiso 1 1 calc R U .
C31 C 0.5000 0.5000 0.4290(3) 0.0544(14) Uani 1 2 d S T P
H25 H 0.5000 0.5000 0.3798 0.065 Uiso 1 2 calc R U P
N1 N 0.5000 0.5000 0.07195(16) 0.0244(7) Uani 1 2 d S T P
N2 N 0.32093(16) 0.35944(14) 0.07590(11) 0.0195(4) Uani 1 1 d . . .
Nb1 Nb 0.39763(2) 0.46044(2) 0.0000 0.01496(12) Uani 1 2 d S T P

loop_
_atom_site_aniso_label
_atom_site_aniso_U_11
_atom_site_aniso_U_22
_atom_site_aniso_U_33
_atom_site_aniso_U_23
_atom_site_aniso_U_13
_atom_site_aniso_U_12
C1 0.0193(17) 0.0288(19) 0.0199(17) 0.000 0.000 0.0079(15)
C2 0.016(2) 0.028(2) 0.209(9) 0.000 0.000 0.0010(19)
C3 0.024(2) 0.023(2) 0.287(12) 0.000 0.000 0.002(2)
C4 0.024(2) 0.031(2) 0.068(3) 0.000 0.000 0.0089(18)
C5 0.019(2) 0.035(3) 0.101(5) 0.000 0.000 0.0026(18)
C6 0.027(2) 0.024(2) 0.112(5) 0.000 0.000 0.0001(18)
C7 0.0295(13) 0.0250(13) 0.0168(12) 0.0040(10) 0.0048(11) -0.0092(11)
C8 0.0564(18) 0.0253(14) 0.0219(14) 0.0078(11) 0.0002(14) -0.0023(13)
C9 0.058(2) 0.0424(17) 0.0274(16) 0.0126(14) -0.0061(15) -0.0037(16)
C10 0.0453(18) 0.068(2) 0.0190(15) 0.0069(15) -0.0053(13) -0.0135(17)
C11 0.0330(16) 0.060(2) 0.0201(14) -0.0081(14) 0.0047(12) -0.0129(15)
C12 0.0259(13) 0.0343(15) 0.0215(13) -0.0027(11) 0.0073(11) -0.0121(11)
C13 0.114(4) 0.0348(18) 0.0288(17) 0.0040(14) -0.010(2) 0.037(2)
C14 0.202(7) 0.035(2) 0.078(3) -0.019(2) -0.062(4) 0.025(3)
C15 0.143(5) 0.078(3) 0.053(3) 0.001(2) -0.008(3) 0.078(3)
C16 0.0379(16) 0.0393(16) 0.0261(14) -0.0093(13) 0.0109(13) 0.0000(13)
C17 0.0311(19) 0.073(3) 0.146(5) 0.015(3) 0.009(3) 0.003(2)
C18 0.048(2) 0.046(2) 0.161(5) -0.038(3) -0.004(3) 0.0003(18)
C30 0.046(2) 0.053(2) 0.050(2) 0.0095(18) -0.0149(16) -0.0020(16)
C19 0.0156(16) 0.0258(19) 0.038(2) 0.000 0.000 -0.0057(15)
C20 0.0260(13) 0.0221(12) 0.0300(15) -0.0022(11) 0.0103(11) -0.0056(10)
C21 0.073(3) 0.069(2) 0.0370(19) -0.0139(17) 0.0277(18) -0.050(2)
C31 0.066(3) 0.072(4) 0.026(2) 0.000 0.000 -0.027(3)
N1 0.0167(14) 0.0368(18) 0.0198(15) 0.000 0.000 -0.0097(13)
N2 0.0227(10) 0.0186(10) 0.0173(10) -0.0013(8) 0.0035(8) -0.0024(8)
Nb1 0.01337(17) 0.01558(18) 0.01592(19) 0.000 0.000 -0.00026(10)

loop_
_atom_type_symbol
_atom_type_description
_atom_type_scat_dispersion_real
_atom_type_scat_dispersion_imag
_atom_type_scat_source
C C 0.0033 0.0016 'International Tables Vol C Tables 4.2.6.8 and 6.1.1.4'
H H 0.0000 0.0000 'International Tables Vol C Tables 4.2.6.8 and 6.1.1.4'
N N 0.0061 0.0033 'International Tables Vol C Tables 4.2.6.8 and 6.1.1.4'
Nb Nb -2.0727 0.6215 'International Tables Vol C Tables 4.2.6.8 and 6.1.1.4'

loop_
_geom_angle_atom_site_label_1
_geom_angle_atom_site_label_2
_geom_angle_atom_site_label_3
_geom_angle
_geom_angle_site_symmetry_1
_geom_angle_site_symmetry_3
C2 C1 C6 114.6(4) . .
C2 C1 Nb1 128.8(3) . .
C6 C1 Nb1 116.6(3) . .
C1 C2 C3 122.8(4) . .
C1 C2 H2 118.6 . .
C3 C2 H2 118.6 . .
C4 C3 C2 121.2(5) . .
C4 C3 H3 119.4 . .
C2 C3 H3 119.4 . .
C3 C4 C5 117.7(4) . .
C3 C4 H4 121.1 . .
C5 C4 H4 121.1 . .
C4 C5 C6 120.3(4) . .
C4 C5 H5 119.8 . .
C6 C5 H5 119.8 . .
C1 C6 C5 123.4(4) . .
C1 C6 H6 118.3 . .
C5 C6 H6 118.3 . .
C8 C7 C12 120.9(3) . .
C8 C7 N2 118.5(2) . .
C12 C7 N2 120.4(2) . .
C9 C8 C7 118.1(3) . .
C9 C8 C13 120.5(3) . .
C7 C8 C13 121.4(3) . .
C10 C9 C8 121.4(3) . .
C10 C9 H9 119.3 . .
C8 C9 H9 119.3 . .
C9 C10 C11 119.7(3) . .
C9 C10 H10 120.1 . .
C11 C10 H10 120.1 . .
C10 C11 C12 121.6(3) . .
C10 C11 H11 119.2 . .
C12 C11 H11 119.2 . .
C11 C12 C7 118.0(3) . .
C11 C12 C16 119.5(3) . .
C7 C12 C16 122.5(2) . .
C8 C13 C14 113.1(4) . .
C8 C13 C15 112.8(3) . .
C14 C13 C15 108.6(3) . .
C8 C13 H13 107.3 . .
C14 C13 H13 107.3 . .
C15 C13 H13 107.3 . .
C13 C14 H14A 109.5 . .
C13 C14 H14B 109.5 . .
H14A C14 H14B 109.5 . .
C13 C14 H14C 109.5 . .
H14A C14 H14C 109.5 . .
H14B C14 H14C 109.5 . .
C13 C15 H15A 109.5 . .
C13 C15 H15B 109.5 . .
H15A C15 H15B 109.5 . .
C13 C15 H15C 109.5 . .
H15A C15 H15C 109.5 . .
H15B C15 H15C 109.5 . .
C18 C16 C17 110.0(3) . .
C18 C16 C12 112.6(3) . .
C17 C16 C12 113.7(3) . .
C18 C16 H16 106.7 . .
C17 C16 H16 106.7 . .
C12 C16 H16 106.7 . .
C16 C17 H17A 109.5 . .
C16 C17 H17B 109.5 . .
H17A C17 H17B 109.5 . .
C16 C17 H17C 109.5 . .
H17A C17 H17C 109.5 . .
H17B C17 H17C 109.5 . .
C16 C18 H18A 109.5 . .
C16 C18 H18B 109.5 . .
H18A C18 H18B 109.5 . .
C16 C18 H18C 109.5 . .
H18A C18 H18C 109.5 . .
H18B C18 H18C 109.5 . .
C31 C30 C30 119.7(2) . 6_556
C31 C30 H19 120.2 . .
C30 C30 H19 120.2 6_556 .
C20 C19 C20 128.9(3) . 6
C20 C19 H20 115.5 . .
C20 C19 H20 115.5 6 .
N2 C20 C19 124.3(2) . .
N2 C20 C21 121.5(3) . .
C19 C20 C21 114.2(3) . .
C20 C21 H22A 109.5 . .
C20 C21 H22B 109.5 . .
H22A C21 H22B 109.5 . .
C20 C21 H22C 109.5 . .
H22A C21 H22C 109.5 . .
H22B C21 H22C 109.5 . .
C30 C31 C30 120.6(5) . 2_665
C30 C31 H25 119.7 . .
C30 C31 H25 119.7 2_665 .
Nb1 N1 Nb1 90.07(13) 5_665 .
C20 N2 C7 113.5(2) . .
C20 N2 Nb1 125.03(17) . .
C7 N2 Nb1 121.08(15) . .
N1 Nb1 N1 89.93(13) 5_665 .
N1 Nb1 C1 102.15(7) 5_665 .
N1 Nb1 C1 102.15(7) . .
N1 Nb1 N2 156.12(5) 5_665 .
N1 Nb1 N2 89.35(8) . .
C1 Nb1 N2 101.33(9) . .
N1 Nb1 N2 89.35(8) 5_665 6
N1 Nb1 N2 156.12(5) . 6
C1 Nb1 N2 101.33(9) . 6
N2 Nb1 N2 81.83(10) . 6
N1 Nb1 Nb1 44.97(6) 5_665 5_665
N1 Nb1 Nb1 44.97(6) . 5_665
C1 Nb1 Nb1 107.31(10) . 5_665
N2 Nb1 Nb1 129.66(5) . 5_665
N2 Nb1 Nb1 129.66(5) 6 5_665

loop_
_geom_bond_atom_site_label_1
_geom_bond_atom_site_label_2
_geom_bond_distance
_geom_bond_site_symmetry_2
C1 C2 1.356(6) .
C1 C6 1.376(6) .
C1 Nb1 2.165(4) .
C2 C3 1.395(7) .
C2 H2 0.9500 .
C3 C4 1.347(7) .
C3 H3 0.9500 .
C4 C5 1.362(7) .
C4 H4 0.9500 .
C5 C6 1.381(6) .
C5 H5 0.9500 .
C6 H6 0.9500 .
C7 C8 1.403(4) .
C7 C12 1.399(4) .
C7 N2 1.447(3) .
C8 C9 1.394(4) .
C8 C13 1.511(4) .
C9 C10 1.369(5) .
C9 H9 0.9500 .
C10 C11 1.373(5) .
C10 H10 0.9500 .
C11 C12 1.394(4) .
C11 H11 0.9500 .
C12 C16 1.512(4) .
C13 C14 1.526(7) .
C13 C15 1.518(6) .
C13 H13 1.0000 .
C14 H14A 0.9800 .
C14 H14B 0.9800 .
C14 H14C 0.9800 .
C15 H15A 0.9800 .
C15 H15B 0.9800 .
C15 H15C 0.9800 .
C16 C18 1.500(5) .
C16 C17 1.505(5) .
C16 H16 1.0000 .
C17 H17A 0.9800 .
C17 H17B 0.9800 .
C17 H17C 0.9800 .
C18 H18A 0.9800 .
C18 H18B 0.9800 .
C18 H18C 0.9800 .
C30 C31 1.362(4) .
C30 C30 1.388(7) 6_556
C30 H19 0.9500 .
C19 C20 1.385(3) .
C19 C20 1.385(3) 6
C19 H20 0.9500 .
C20 N2 1.344(3) .
C20 C21 1.513(4) .
C21 H22A 0.9800 .
C21 H22B 0.9800 .
C21 H22C 0.9800 .
C31 C30 1.362(4) 2_665
C31 H25 0.9500 .
N1 Nb1 1.963(2) 5_665
N1 Nb1 1.963(2) .
N2 Nb1 2.235(2) .
Nb1 N1 1.963(2) 5_665
Nb1 N2 2.235(2) 6
Nb1 Nb1 2.7778(6) 5_665
